data_4510109
loop_
_publ_author_name
'Mukherjee, Arijit'
'Desiraju, Gautam R.'

_publ_section_title
;
 Combinatorial Exploration of the Structural Landscape of Acid--Pyridine
 Cocrystals
;
_journal_issue 3
_journal_name_full 'Crystal Growth &amp; Design'
_journal_page_first 1375
_journal_paper_doi 10.1021/cg401851z
_journal_volume 14
_journal_year 2014
_chemical_formula_sum 'C23 H26 N2 O6'
_chemical_formula_weight 426.46
_chemical_name_systematic
;
 ?
;
_space_group_IT_number 2
_symmetry_cell_setting triclinic
_symmetry_space_group_name_Hall '-P 1'
_symmetry_space_group_name_H-M 'P -1'
_atom_sites_solution_hydrogens geom
_atom_sites_solution_primary direct
_atom_sites_solution_secondary difmap
_audit_creation_method SHELXL-97
_cell_angle_alpha 72.85(4)
_cell_angle_beta 84.64(6)
_cell_angle_gamma 71.17(5)
_cell_formula_units_Z 2
_cell_length_a 9.612(2)
_cell_length_b 10.0841(2)
_cell_length_c 12.239(3)
_cell_measurement_reflns_used 2247
_cell_measurement_temperature 150(2)
_cell_measurement_theta_max 27.5
_cell_measurement_theta_min 2.2
_cell_volume 1072.9(5)
_computing_cell_refinement
;
CrystalClear-SM Expert 2.0 rc14 (Rigaku, 2009)
;
_computing_data_collection
;
CrystalClear-SM Expert 2.0 rc14 (Rigaku, 2009)
;
_computing_data_reduction
;
CrystalClear-SM Expert 2.0 rc14 (Rigaku, 2009)
;
_computing_structure_refinement 'SHELXL-97 (Sheldrick, 2008)'
_computing_structure_solution 'SHELXL-97 (Sheldrick, 2008)'
_diffrn_ambient_temperature 150(2)
_diffrn_detector CCD
_diffrn_detector_area_resol_mean 13.6612
_diffrn_measured_fraction_theta_full 0.986
_diffrn_measured_fraction_theta_max 0.986
_diffrn_measurement_device
;
XtaLABmini: Fixed Chi 2 circle
;
_diffrn_measurement_device_type
;
Rigaku Mercury375R (2x2 bin mode)
;
_diffrn_measurement_specimen_support Fiber
_diffrn_radiation_monochromator 'Graphite Monochromator'
_diffrn_radiation_source 'fine-focus sealed tube'
_diffrn_radiation_type MoK\a
_diffrn_radiation_wavelength 0.71073
_diffrn_reflns_av_R_equivalents 0.1157
_diffrn_reflns_av_sigmaI/netI 0.1160
_diffrn_reflns_limit_h_max 12
_diffrn_reflns_limit_h_min -12
_diffrn_reflns_limit_k_max 13
_diffrn_reflns_limit_k_min -13
_diffrn_reflns_limit_l_max 15
_diffrn_reflns_limit_l_min -15
_diffrn_reflns_number 11459
_diffrn_reflns_theta_full 27.53
_diffrn_reflns_theta_max 27.53
_diffrn_reflns_theta_min 1.74
_exptl_absorpt_coefficient_mu 0.096
_exptl_absorpt_correction_T_max 1.000
_exptl_absorpt_correction_T_min 0.487
_exptl_absorpt_correction_type multi-scan
_exptl_absorpt_process_details 'Jacobson, R. (1998) Private communication'
_exptl_crystal_density_diffrn 1.320
_exptl_crystal_density_method 'not measured'
_exptl_crystal_F_000 452
_exptl_crystal_size_max 0.3
_exptl_crystal_size_mid 0.2
_exptl_crystal_size_min 0.1
_refine_diff_density_max 0.353
_refine_diff_density_min -0.317
_refine_diff_density_rms 0.077
_refine_ls_extinction_method none
_refine_ls_goodness_of_fit_ref 1.328
_refine_ls_hydrogen_treatment mixed
_refine_ls_matrix_type full
_refine_ls_number_parameters 292
_refine_ls_number_reflns 4872
_refine_ls_number_restraints 0
_refine_ls_restrained_S_all 1.328
_refine_ls_R_factor_all 0.1165
_refine_ls_R_factor_gt 0.0681
_refine_ls_shift/su_max 0.011
_refine_ls_shift/su_mean 0.000
_refine_ls_structure_factor_coef Fsqd
_refine_ls_weighting_details 'calc w=1/[\s^2^(Fo^2^)+(0.0442P)^2^+0.0315P] where P=(Fo^2^+2Fc^2^)/3'
_refine_ls_weighting_scheme calc
_refine_ls_wR_factor_gt 0.1455
_refine_ls_wR_factor_ref 0.2061
_reflns_number_gt 2973
_reflns_number_total 4872
_reflns_threshold_expression >2\s(I)
_cod_data_source_file cg401851z_si_002.cif
_cod_data_source_block 33
_cod_depositor_comments
;
The following automatic conversions were performed:

'_exptl_absorpt_correction_type' value 'Multi-scan' changed to
'multi-scan' according to
/usr/data/users/saulius/crontab/automatic-downloads/current/ACS/lib/dictionaries/cif_core.dic
dictionary named 'cif_core.dic' version 2.4.2 from 2011-04-26.

Automatic conversion script
Id: cif_fix_values 2281 2013-09-26 08:29:07Z andrius 
;
_cod_original_cell_volume 1072.9(4)
_cod_database_code 4510109

loop_
_symmetry_equiv_pos_as_xyz
'x, y, z'
'-x, -y, -z'

loop_
_atom_site_label
_atom_site_type_symbol
_atom_site_fract_x
_atom_site_fract_y
_atom_site_fract_z
_atom_site_U_iso_or_equiv
_atom_site_adp_type
_atom_site_occupancy
_atom_site_symmetry_multiplicity
_atom_site_calc_flag
_atom_site_refinement_flags
H1N H 0.179(4) 0.588(4) 0.413(3) 0.075(14) Uiso 1 1 d .
H3O H 0.330(6) 0.283(6) 0.567(5) 0.14(2) Uiso 1 1 d .
C1 C 0.2928(3) 0.6803(3) 0.4770(2) 0.0305(7) Uani 1 1 d .
H1 H 0.3837 0.6422 0.4458 0.037 Uiso 1 1 calc R
C3 C 0.2808(3) 0.7721(3) 0.5416(2) 0.0267(6) Uani 1 1 d .
H3 H 0.3623 0.7972 0.5529 0.032 Uiso 1 1 calc R
C4 C 0.1443(3) 0.8297(3) 0.5920(2) 0.0228(6) Uani 1 1 d .
C5 C 0.0266(3) 0.7868(3) 0.5685(2) 0.0264(7) Uani 1 1 d .
H5 H -0.0655 0.8213 0.5994 0.032 Uiso 1 1 calc R
C6 C 0.0459(3) 0.6962(3) 0.5018(2) 0.0307(7) Uani 1 1 d .
H6 H -0.0337 0.6707 0.4870 0.037 Uiso 1 1 calc R
C7 C 0.2519(4) 0.9668(4) 0.6758(3) 0.0370(8) Uani 1 1 d .
H7A H 0.3221 0.8877 0.7271 0.055 Uiso 1 1 calc R
H7B H 0.2154 1.0474 0.7083 0.055 Uiso 1 1 calc R
H7C H 0.2984 0.9969 0.6040 0.055 Uiso 1 1 calc R
C8 C -0.0075(3) 0.9676(3) 0.7161(3) 0.0361(8) Uani 1 1 d .
H8A H -0.0840 1.0249 0.6608 0.054 Uiso 1 1 calc R
H8B H 0.0036 1.0257 0.7623 0.054 Uiso 1 1 calc R
H8C H -0.0327 0.8843 0.7640 0.054 Uiso 1 1 calc R
C9 C 0.3264(3) 0.2243(3) 0.2863(2) 0.0225(6) Uani 1 1 d .
C10 C 0.2836(3) 0.2954(3) 0.1723(2) 0.0258(6) Uani 1 1 d .
H10 H 0.2501 0.3969 0.1486 0.031 Uiso 1 1 calc R
C11 C 0.2898(3) 0.2193(3) 0.0942(2) 0.0275(7) Uani 1 1 d .
H11 H 0.2625 0.2691 0.0185 0.033 Uiso 1 1 calc R
C12 C 0.3375(3) 0.0662(3) 0.1298(2) 0.0254(6) Uani 1 1 d .
C13 C 0.3832(3) -0.0071(3) 0.2430(2) 0.0274(7) Uani 1 1 d .
H13 H 0.4173 -0.1086 0.2665 0.033 Uiso 1 1 calc R
C14 C 0.3777(3) 0.0703(3) 0.3193(2) 0.0250(6) Uani 1 1 d .
H14 H 0.4084 0.0204 0.3943 0.030 Uiso 1 1 calc R
C15 C 0.3142(3) 0.3081(3) 0.3700(2) 0.0285(7) Uani 1 1 d .
C16 C 0.3011(4) 0.0492(4) -0.0553(2) 0.0401(8) Uani 1 1 d .
H16A H 0.1987 0.1047 -0.0590 0.060 Uiso 1 1 calc R
H16B H 0.3173 -0.0233 -0.0953 0.060 Uiso 1 1 calc R
H16C H 0.3581 0.1132 -0.0902 0.060 Uiso 1 1 calc R
C17 C 0.2556(3) 0.4545(3) 0.7728(2) 0.0245(6) Uani 1 1 d .
C18 C 0.3849(3) 0.4784(3) 0.7928(2) 0.0287(7) Uani 1 1 d .
H18 H 0.4709 0.4405 0.7556 0.034 Uiso 1 1 calc R
C19 C 0.3867(3) 0.5577(3) 0.8674(2) 0.0324(7) Uani 1 1 d .
H19 H 0.4738 0.5718 0.8809 0.039 Uiso 1 1 calc R
C20 C 0.2574(3) 0.6165(3) 0.9224(2) 0.0307(7) Uani 1 1 d .
C21 C 0.1287(3) 0.5944(3) 0.9028(2) 0.0293(7) Uani 1 1 d .
H21 H 0.0425 0.6333 0.9394 0.035 Uiso 1 1 calc R
C22 C 0.1282(3) 0.5138(3) 0.8284(2) 0.0271(7) Uani 1 1 d .
H22 H 0.0411 0.4993 0.8155 0.033 Uiso 1 1 calc R
C23 C 0.2476(3) 0.3730(3) 0.6913(2) 0.0275(7) Uani 1 1 d .
C24 C 0.1478(4) 0.7518(4) 1.0573(3) 0.0484(9) Uani 1 1 d .
H24A H 0.0696 0.8165 1.0054 0.073 Uiso 1 1 calc R
H24B H 0.1730 0.8046 1.1020 0.073 Uiso 1 1 calc R
H24C H 0.1164 0.6735 1.1071 0.073 Uiso 1 1 calc R
N1 N 0.1776(3) 0.6424(3) 0.4565(2) 0.0324(6) Uani 1 1 d .
N2 N 0.1296(3) 0.9188(2) 0.65762(19) 0.0267(6) Uani 1 1 d .
O1 O 0.3444(2) -0.0209(2) 0.06169(17) 0.0355(5) Uani 1 1 d .
O2 O 0.2598(3) 0.4464(2) 0.33606(19) 0.0430(6) Uani 1 1 d .
O3 O 0.3588(2) 0.2345(2) 0.47144(17) 0.0360(5) Uani 1 1 d .
O4 O 0.2732(2) 0.6934(2) 0.99392(18) 0.0419(6) Uani 1 1 d .
O5 O 0.3664(2) 0.3448(2) 0.62728(16) 0.0316(5) Uani 1 1 d .
O6 O 0.1402(2) 0.3365(3) 0.68377(19) 0.0433(6) Uani 1 1 d .

loop_
_atom_site_aniso_label
_atom_site_aniso_U_11
_atom_site_aniso_U_22
_atom_site_aniso_U_33
_atom_site_aniso_U_23
_atom_site_aniso_U_13
_atom_site_aniso_U_12
C1 0.0312(17) 0.0232(15) 0.0271(15) 0.0014(13) 0.0027(12) -0.0035(13)
C3 0.0258(16) 0.0233(14) 0.0294(15) -0.0012(13) -0.0023(12) -0.0104(12)
C4 0.0240(15) 0.0203(14) 0.0194(14) 0.0029(12) -0.0036(11) -0.0072(11)
C5 0.0230(16) 0.0282(15) 0.0254(15) -0.0012(13) -0.0012(11) -0.0099(12)
C6 0.0334(18) 0.0296(16) 0.0290(16) -0.0001(14) -0.0075(13) -0.0149(14)
C7 0.044(2) 0.0412(19) 0.0324(17) -0.0097(15) -0.0039(14) -0.0223(16)
C8 0.0391(19) 0.0355(18) 0.0293(17) -0.0097(15) 0.0039(14) -0.0063(14)
C9 0.0187(14) 0.0270(15) 0.0205(14) -0.0045(12) 0.0027(10) -0.0080(11)
C10 0.0239(15) 0.0220(14) 0.0270(15) -0.0022(13) -0.0012(11) -0.0048(12)
C11 0.0275(16) 0.0306(16) 0.0195(14) -0.0018(13) -0.0019(11) -0.0064(12)
C12 0.0244(15) 0.0316(16) 0.0226(14) -0.0086(13) 0.0031(11) -0.0119(12)
C13 0.0322(17) 0.0215(14) 0.0249(15) -0.0020(13) 0.0006(12) -0.0079(12)
C14 0.0257(15) 0.0278(15) 0.0196(14) -0.0019(12) -0.0001(11) -0.0099(12)
C15 0.0268(16) 0.0342(17) 0.0275(16) -0.0089(14) 0.0040(12) -0.0143(13)
C16 0.043(2) 0.054(2) 0.0266(17) -0.0158(16) -0.0037(14) -0.0137(17)
C17 0.0283(16) 0.0221(14) 0.0200(14) 0.0028(12) -0.0049(11) -0.0100(12)
C18 0.0270(16) 0.0349(17) 0.0234(15) -0.0048(14) 0.0007(12) -0.0119(13)
C19 0.0299(17) 0.0455(19) 0.0274(16) -0.0080(15) -0.0020(12) -0.0206(14)
C20 0.0374(19) 0.0303(16) 0.0264(16) -0.0052(14) -0.0008(13) -0.0153(14)
C21 0.0296(17) 0.0269(15) 0.0282(15) -0.0017(13) 0.0024(12) -0.0106(13)
C22 0.0254(16) 0.0253(15) 0.0266(15) 0.0022(13) -0.0053(12) -0.0096(12)
C23 0.0293(17) 0.0256(15) 0.0245(15) -0.0012(13) -0.0078(12) -0.0073(13)
C24 0.059(3) 0.049(2) 0.050(2) -0.0269(19) 0.0170(18) -0.0260(18)
N1 0.0478(18) 0.0234(14) 0.0274(14) -0.0045(12) -0.0043(12) -0.0141(12)
N2 0.0277(14) 0.0260(13) 0.0258(13) -0.0054(11) -0.0026(10) -0.0087(10)
O1 0.0474(14) 0.0376(12) 0.0253(11) -0.0135(10) -0.0020(9) -0.0137(10)
O2 0.0620(17) 0.0279(12) 0.0375(13) -0.0119(11) -0.0024(11) -0.0087(11)
O3 0.0475(14) 0.0385(13) 0.0240(11) -0.0092(10) -0.0024(10) -0.0150(11)
O4 0.0478(15) 0.0481(14) 0.0411(13) -0.0235(12) 0.0080(11) -0.0222(12)
O5 0.0330(12) 0.0361(12) 0.0276(11) -0.0092(10) -0.0031(9) -0.0120(10)
O6 0.0376(14) 0.0581(15) 0.0466(14) -0.0209(13) -0.0023(11) -0.0249(12)

loop_
_atom_type_symbol
_atom_type_description
_atom_type_scat_dispersion_real
_atom_type_scat_dispersion_imag
_atom_type_scat_source
C C 0.0033 0.0016 'International Tables Vol C Tables 4.2.6.8 and 6.1.1.4'
H H 0.0000 0.0000 'International Tables Vol C Tables 4.2.6.8 and 6.1.1.4'
N N 0.0061 0.0033 'International Tables Vol C Tables 4.2.6.8 and 6.1.1.4'
O O 0.0106 0.0060 'International Tables Vol C Tables 4.2.6.8 and 6.1.1.4'

loop_
_geom_angle_atom_site_label_1
_geom_angle_atom_site_label_2
_geom_angle_atom_site_label_3
_geom_angle
N1 C1 C3 122.3(3)
C1 C3 C4 120.1(3)
N2 C4 C3 121.4(3)
N2 C4 C5 122.9(3)
C3 C4 C5 115.7(3)
C6 C5 C4 121.1(3)
N1 C6 C5 121.5(3)
C10 C9 C14 117.7(3)
C10 C9 C15 121.0(2)
C14 C9 C15 121.3(2)
C11 C10 C9 121.8(3)
C10 C11 C12 119.5(3)
O1 C12 C13 115.4(2)
O1 C12 C11 125.0(2)
C13 C12 C11 119.6(3)
C14 C13 C12 120.2(3)
C13 C14 C9 121.3(3)
O2 C15 O3 125.0(3)
O2 C15 C9 118.2(3)
O3 C15 C9 116.8(3)
C22 C17 C18 118.5(3)
C22 C17 C23 118.8(3)
C18 C17 C23 122.7(3)
C19 C18 C17 120.8(3)
C18 C19 C20 119.9(3)
O4 C20 C21 125.7(3)
O4 C20 C19 114.4(3)
C21 C20 C19 119.9(3)
C20 C21 C22 119.8(3)
C21 C22 C17 121.2(3)
O6 C23 O5 123.1(3)
O6 C23 C17 122.8(3)
O5 C23 C17 114.1(3)
C6 N1 C1 119.3(3)
C4 N2 C8 120.9(3)
C4 N2 C7 121.5(3)
C8 N2 C7 117.6(3)
C12 O1 C16 117.5(2)
C20 O4 C24 118.0(3)

loop_
_geom_bond_atom_site_label_1
_geom_bond_atom_site_label_2
_geom_bond_distance
C1 N1 1.349(4)
C1 C3 1.357(4)
C3 C4 1.417(4)
C4 N2 1.340(4)
C4 C5 1.414(4)
C5 C6 1.356(4)
C6 N1 1.344(4)
C7 N2 1.465(4)
C8 N2 1.450(4)
C9 C10 1.398(4)
C9 C14 1.411(4)
C9 C15 1.484(4)
C10 C11 1.378(4)
C11 C12 1.403(4)
C12 O1 1.361(3)
C12 C13 1.400(4)
C13 C14 1.371(4)
C15 O2 1.273(4)
C15 O3 1.275(3)
C16 O1 1.431(3)
C17 C22 1.390(4)
C17 C18 1.395(4)
C17 C23 1.488(4)
C18 C19 1.385(4)
C19 C20 1.397(4)
C20 O4 1.375(4)
C20 C21 1.380(4)
C21 C22 1.390(4)
C23 O6 1.223(3)
C23 O5 1.324(4)
C24 O4 1.428(4)
